data_1502234
loop_
_publ_author_name
'Syu, Siang-en'
'Lee, Yu-Ting'
'Jang, Yeong-Jiunn'
'Lin, Wenwei'

_publ_section_title
;
 Preparation of functional benzofurans, benzothiophenes, and indoles using
 ester, thioester, and amide via intramolecular Wittig reactions.
;
_journal_issue 11
_journal_name_full 'Organic letters'
_journal_page_first 2970
_journal_page_last 2973
_journal_paper_doi 10.1021/ol201062r
_journal_volume 13
_journal_year 2011
_chemical_formula_moiety 'C28 H20 Cl N O2'
_chemical_formula_sum 'C28 H20 Cl N O2'
_chemical_formula_weight 437.90
_chemical_name_systematic
;
 ?
;
_space_group_IT_number 2
_symmetry_cell_setting triclinic
_symmetry_space_group_name_Hall '-P 1'
_symmetry_space_group_name_H-M 'P -1'
_atom_sites_solution_hydrogens geom
_atom_sites_solution_primary direct
_atom_sites_solution_secondary difmap
_audit_creation_method SHELXL-97
_cell_angle_alpha 86.8120(10)
_cell_angle_beta 86.1960(10)
_cell_angle_gamma 82.0110(10)
_cell_formula_units_Z 2
_cell_length_a 6.8960(2)
_cell_length_b 8.4620(2)
_cell_length_c 18.5120(6)
_cell_measurement_reflns_used 5452
_cell_measurement_temperature 200(2)
_cell_measurement_theta_max 25.028
_cell_measurement_theta_min 2.037
_cell_volume 1066.23(5)
_computing_cell_refinement 'HKL Scalepack (Otwinowski & Minor 1997)'
_computing_data_collection 'Collect (Nonius BV, 1997-2000)'
_computing_data_reduction 'HKL Denzo and Scalepack'
_computing_molecular_graphics 'Ortep-3 for Windows (Farrugia, 1997)'
_computing_publication_material 'WinGX publication routines (Farrugia, 1999)'
_computing_structure_refinement 'SHELXL-97 (Sheldrick, 1997)'
_computing_structure_solution 'SHELXS-86 (Sheldrick, 1986)'
_diffrn_ambient_temperature 200(2)
_diffrn_detector_area_resol_mean 9
_diffrn_measured_fraction_theta_full 0.995
_diffrn_measured_fraction_theta_max 0.995
_diffrn_measurement_device_type KappaCCD
_diffrn_measurement_method 'CCD rotation images, thick slices'
_diffrn_radiation_monochromator graphite
_diffrn_radiation_source 'fine-focus sealed tube'
_diffrn_radiation_type MoK\a
_diffrn_radiation_wavelength 0.71073
_diffrn_reflns_av_R_equivalents 0.0839
_diffrn_reflns_av_sigmaI/netI 0.0682
_diffrn_reflns_limit_h_max 6
_diffrn_reflns_limit_h_min -8
_diffrn_reflns_limit_k_max 10
_diffrn_reflns_limit_k_min -10
_diffrn_reflns_limit_l_max 21
_diffrn_reflns_limit_l_min -21
_diffrn_reflns_number 9677
_diffrn_reflns_theta_full 24.98
_diffrn_reflns_theta_max 24.98
_diffrn_reflns_theta_min 2.21
_exptl_absorpt_coefficient_mu 0.206
_exptl_absorpt_correction_T_max 1.458
_exptl_absorpt_correction_T_min 0.8216
_exptl_absorpt_correction_type multi-scan
_exptl_absorpt_process_details
;
 ?
;
_exptl_crystal_colour colorless
_exptl_crystal_density_diffrn 1.364
_exptl_crystal_density_method 'not measured'
_exptl_crystal_description prism
_exptl_crystal_F_000 456
_exptl_crystal_size_max 0.76
_exptl_crystal_size_mid 0.14
_exptl_crystal_size_min 0.11
_refine_diff_density_max 0.253
_refine_diff_density_min -0.520
_refine_diff_density_rms 0.091
_refine_ls_extinction_method none
_refine_ls_goodness_of_fit_ref 1.062
_refine_ls_hydrogen_treatment constr
_refine_ls_matrix_type full
_refine_ls_number_parameters 289
_refine_ls_number_reflns 3705
_refine_ls_number_restraints 0
_refine_ls_restrained_S_all 1.062
_refine_ls_R_factor_all 0.0751
_refine_ls_R_factor_gt 0.0536
_refine_ls_shift/su_max 0.000
_refine_ls_shift/su_mean 0.000
_refine_ls_structure_factor_coef Fsqd
_refine_ls_weighting_details 'calc w=1/[\s^2^(Fo^2^)+(0.1002P)^2^+0.1124P] where P=(Fo^2^+2Fc^2^)/3'
_refine_ls_weighting_scheme calc
_refine_ls_wR_factor_gt 0.1430
_refine_ls_wR_factor_ref 0.1675
_reflns_number_gt 2824
_reflns_number_total 3705
_reflns_threshold_expression >2sigma(I)
_cod_data_source_file ol201062r_si_004.cif
_cod_data_source_block 11879
_cod_database_code 1502234

loop_
_symmetry_equiv_pos_as_xyz
'x, y, z'
'-x, -y, -z'

loop_
_atom_site_label
_atom_site_type_symbol
_atom_site_fract_x
_atom_site_fract_y
_atom_site_fract_z
_atom_site_U_iso_or_equiv
_atom_site_adp_type
_atom_site_occupancy
_atom_site_symmetry_multiplicity
_atom_site_calc_flag
_atom_site_refinement_flags
Cl1 Cl 0.12548(11) 0.90605(11) 0.41846(4) 0.0573(3) Uani 1 1 d .
O1 O 0.8628(3) 0.5305(3) 0.61267(10) 0.0487(6) Uani 1 1 d .
O2 O 0.5923(2) 0.5108(2) 0.68585(8) 0.0271(4) Uani 1 1 d .
N1 N 0.7844(3) 0.2577(2) 0.83206(10) 0.0231(5) Uani 1 1 d .
C1 C 0.2898(4) 0.8010(3) 0.47696(14) 0.0349(6) Uani 1 1 d .
C2 C 0.2168(4) 0.7222(4) 0.53732(15) 0.0393(7) Uani 1 1 d .
H2 H 0.0793 0.7242 0.5464 0.047 Uiso 1 1 calc R
C3 C 0.3458(4) 0.6400(3) 0.58468(14) 0.0348(6) Uani 1 1 d .
H3 H 0.2966 0.5848 0.6266 0.042 Uiso 1 1 calc R
C4 C 0.5464(3) 0.6372(3) 0.57164(13) 0.0270(6) Uani 1 1 d .
C5 C 0.6172(4) 0.7154(3) 0.50965(14) 0.0386(7) Uani 1 1 d .
H5 H 0.7547 0.7117 0.4998 0.046 Uiso 1 1 calc R
C6 C 0.4891(4) 0.7989(3) 0.46199(15) 0.0392(7) Uani 1 1 d .
H6 H 0.5373 0.8537 0.4198 0.047 Uiso 1 1 calc R
C7 C 0.6890(4) 0.5538(3) 0.62263(13) 0.0288(6) Uani 1 1 d .
C8 C 0.7007(3) 0.4361(3) 0.74230(12) 0.0242(5) Uani 1 1 d .
C9 C 0.8423(3) 0.4986(3) 0.78069(13) 0.0241(5) Uani 1 1 d .
C10 C 0.9358(4) 0.6360(3) 0.77335(14) 0.0313(6) Uani 1 1 d .
H10 H 0.9117 0.7112 0.7338 0.038 Uiso 1 1 calc R
C11 C 1.0637(4) 0.6597(3) 0.82479(15) 0.0353(6) Uani 1 1 d .
H11 H 1.1258 0.7535 0.8211 0.042 Uiso 1 1 calc R
C12 C 1.1036(4) 0.5471(3) 0.88250(15) 0.0352(6) Uani 1 1 d .
H12 H 1.1910 0.5672 0.9174 0.042 Uiso 1 1 calc R
C13 C 1.0188(3) 0.4082(3) 0.88963(13) 0.0292(6) Uani 1 1 d .
H13 H 1.0479 0.3317 0.9283 0.035 Uiso 1 1 calc R
C14 C 0.8892(3) 0.3845(3) 0.83800(12) 0.0238(5) Uani 1 1 d .
C15 C 0.7884(3) 0.1225(3) 0.88401(12) 0.0252(5) Uani 1 1 d .
H15A H 0.9269 0.0800 0.8920 0.030 Uiso 1 1 calc R
H15B H 0.7284 0.0373 0.8628 0.030 Uiso 1 1 calc R
C16 C 0.6832(3) 0.1598(3) 0.95647(12) 0.0234(5) Uani 1 1 d .
C17 C 0.5317(4) 0.2846(3) 0.96366(14) 0.0306(6) Uani 1 1 d .
H17 H 0.4953 0.3521 0.9226 0.037 Uiso 1 1 calc R
C18 C 0.4328(4) 0.3118(3) 1.03065(15) 0.0368(7) Uani 1 1 d .
H18 H 0.3282 0.3972 1.0352 0.044 Uiso 1 1 calc R
C19 C 0.4862(4) 0.2150(3) 1.09043(14) 0.0360(7) Uani 1 1 d .
H19 H 0.4201 0.2350 1.1364 0.043 Uiso 1 1 calc R
C20 C 0.6356(4) 0.0890(3) 1.08369(14) 0.0325(6) Uani 1 1 d .
H20 H 0.6719 0.0219 1.1248 0.039 Uiso 1 1 calc R
C21 C 0.7323(3) 0.0608(3) 1.01680(13) 0.0269(6) Uani 1 1 d .
H21 H 0.8333 -0.0272 1.0121 0.032 Uiso 1 1 calc R
C22 C 0.6651(3) 0.2917(3) 0.77352(12) 0.0219(5) Uani 1 1 d .
C23 C 0.5258(3) 0.1880(3) 0.75209(12) 0.0227(5) Uani 1 1 d .
C24 C 0.5828(4) 0.0269(3) 0.73953(12) 0.0275(6) Uani 1 1 d .
H24 H 0.7143 -0.0196 0.7461 0.033 Uiso 1 1 calc R
C25 C 0.4489(4) -0.0661(3) 0.71743(14) 0.0337(6) Uani 1 1 d .
H25 H 0.4884 -0.1763 0.7100 0.040 Uiso 1 1 calc R
C26 C 0.2585(4) 0.0013(3) 0.70630(14) 0.0360(7) Uani 1 1 d .
H26 H 0.1672 -0.0623 0.6908 0.043 Uiso 1 1 calc R
C27 C 0.2007(4) 0.1619(3) 0.71772(14) 0.0335(6) Uani 1 1 d .
H27 H 0.0701 0.2086 0.7096 0.040 Uiso 1 1 calc R
C28 C 0.3328(3) 0.2543(3) 0.74089(13) 0.0270(6) Uani 1 1 d .
H28 H 0.2917 0.3640 0.7493 0.032 Uiso 1 1 calc R

loop_
_atom_site_aniso_label
_atom_site_aniso_U_11
_atom_site_aniso_U_22
_atom_site_aniso_U_33
_atom_site_aniso_U_23
_atom_site_aniso_U_13
_atom_site_aniso_U_12
Cl1 0.0533(5) 0.0776(6) 0.0340(4) 0.0154(4) -0.0147(4) 0.0141(4)
O1 0.0292(11) 0.0769(16) 0.0363(11) 0.0155(10) -0.0042(9) -0.0004(10)
O2 0.0289(9) 0.0284(10) 0.0237(9) 0.0090(7) -0.0086(7) -0.0033(7)
N1 0.0253(10) 0.0214(11) 0.0227(11) 0.0051(8) -0.0072(8) -0.0036(8)
C1 0.0448(16) 0.0334(16) 0.0256(14) 0.0022(11) -0.0121(12) 0.0018(12)
C2 0.0329(15) 0.0507(19) 0.0333(15) 0.0074(13) -0.0083(12) -0.0025(13)
C3 0.0356(15) 0.0388(16) 0.0302(14) 0.0091(12) -0.0075(12) -0.0079(12)
C4 0.0297(13) 0.0262(14) 0.0251(13) 0.0014(10) -0.0068(10) -0.0020(10)
C5 0.0350(15) 0.0498(19) 0.0309(15) 0.0093(13) -0.0044(12) -0.0087(13)
C6 0.0413(16) 0.0478(18) 0.0278(14) 0.0123(12) -0.0059(12) -0.0067(13)
C7 0.0315(15) 0.0292(15) 0.0252(14) 0.0035(10) -0.0041(11) -0.0033(11)
C8 0.0262(12) 0.0224(13) 0.0234(12) 0.0036(10) -0.0087(10) 0.0000(10)
C9 0.0225(12) 0.0232(13) 0.0267(13) -0.0011(10) -0.0051(10) -0.0014(9)
C10 0.0310(14) 0.0253(14) 0.0381(15) 0.0026(11) -0.0052(12) -0.0056(11)
C11 0.0361(15) 0.0287(15) 0.0434(16) -0.0013(12) -0.0082(13) -0.0099(12)
C12 0.0340(14) 0.0359(16) 0.0374(15) -0.0017(12) -0.0123(12) -0.0068(12)
C13 0.0307(14) 0.0283(15) 0.0287(14) 0.0024(10) -0.0091(11) -0.0027(11)
C14 0.0248(12) 0.0239(13) 0.0225(12) 0.0001(9) -0.0038(10) -0.0024(10)
C15 0.0292(13) 0.0228(13) 0.0230(13) 0.0053(10) -0.0051(10) -0.0027(10)
C16 0.0239(12) 0.0219(13) 0.0260(13) -0.0005(10) -0.0068(10) -0.0062(10)
C17 0.0353(14) 0.0242(14) 0.0320(14) 0.0024(10) -0.0051(11) -0.0024(11)
C18 0.0390(15) 0.0283(15) 0.0419(16) -0.0030(12) 0.0045(13) -0.0027(12)
C19 0.0421(16) 0.0374(17) 0.0302(15) -0.0055(12) 0.0067(12) -0.0143(13)
C20 0.0352(14) 0.0394(16) 0.0253(14) 0.0055(11) -0.0066(11) -0.0135(12)
C21 0.0249(12) 0.0297(14) 0.0270(13) 0.0052(10) -0.0081(10) -0.0069(10)
C22 0.0224(12) 0.0221(13) 0.0212(12) -0.0013(9) -0.0053(9) -0.0013(9)
C23 0.0264(12) 0.0245(13) 0.0171(12) 0.0023(9) -0.0038(9) -0.0032(10)
C24 0.0322(13) 0.0273(14) 0.0225(13) -0.0002(10) -0.0061(10) -0.0007(11)
C25 0.0466(16) 0.0261(14) 0.0291(14) -0.0009(10) -0.0091(12) -0.0044(11)
C26 0.0442(16) 0.0404(17) 0.0281(14) -0.0015(12) -0.0078(12) -0.0197(13)
C27 0.0284(13) 0.0418(17) 0.0317(14) -0.0041(12) -0.0048(11) -0.0075(11)
C28 0.0249(13) 0.0294(14) 0.0267(13) -0.0007(10) -0.0028(10) -0.0038(10)

loop_
_atom_type_symbol
_atom_type_description
_atom_type_scat_dispersion_real
_atom_type_scat_dispersion_imag
_atom_type_scat_source
C C 0.0033 0.0016 'International Tables Vol C Tables 4.2.6.8 and 6.1.1.4'
H H 0.0000 0.0000 'International Tables Vol C Tables 4.2.6.8 and 6.1.1.4'
Cl Cl 0.1484 0.1585 'International Tables Vol C Tables 4.2.6.8 and 6.1.1.4'
N N 0.0061 0.0033 'International Tables Vol C Tables 4.2.6.8 and 6.1.1.4'
O O 0.0106 0.0060 'International Tables Vol C Tables 4.2.6.8 and 6.1.1.4'

loop_
_geom_angle_atom_site_label_1
_geom_angle_atom_site_label_2
_geom_angle_atom_site_label_3
_geom_angle
C7 O2 C8 119.04(18)
C14 N1 C22 108.67(18)
C14 N1 C15 123.65(19)
C22 N1 C15 127.4(2)
C2 C1 C6 121.7(2)
C2 C1 Cl1 118.6(2)
C6 C1 Cl1 119.7(2)
C1 C2 C3 119.2(3)
C1 C2 H2 120.4
C3 C2 H2 120.4
C2 C3 C4 120.6(2)
C2 C3 H3 119.7
C4 C3 H3 119.7
C5 C4 C3 119.3(2)
C5 C4 C7 118.8(2)
C3 C4 C7 121.9(2)
C6 C5 C4 120.5(2)
C6 C5 H5 119.7
C4 C5 H5 119.7
C1 C6 C5 118.7(2)
C1 C6 H6 120.6
C5 C6 H6 120.6
O1 C7 O2 123.3(2)
O1 C7 C4 126.7(2)
O2 C7 C4 109.9(2)
C22 C8 O2 121.8(2)
C22 C8 C9 110.0(2)
O2 C8 C9 127.8(2)
C10 C9 C14 119.4(2)
C10 C9 C8 135.4(2)
C14 C9 C8 105.2(2)
C11 C10 C9 118.6(2)
C11 C10 H10 120.7
C9 C10 H10 120.7
C10 C11 C12 121.0(2)
C10 C11 H11 119.5
C12 C11 H11 119.5
C13 C12 C11 121.6(2)
C13 C12 H12 119.2
C11 C12 H12 119.2
C12 C13 C14 117.4(2)
C12 C13 H13 121.3
C14 C13 H13 121.3
N1 C14 C13 129.6(2)
N1 C14 C9 108.5(2)
C13 C14 C9 121.9(2)
N1 C15 C16 114.6(2)
N1 C15 H15A 108.6
C16 C15 H15A 108.6
N1 C15 H15B 108.6
C16 C15 H15B 108.6
H15A C15 H15B 107.6
C17 C16 C21 119.1(2)
C17 C16 C15 121.7(2)
C21 C16 C15 119.1(2)
C16 C17 C18 120.3(2)
C16 C17 H17 119.9
C18 C17 H17 119.9
C19 C18 C17 120.0(3)
C19 C18 H18 120.0
C17 C18 H18 120.0
C20 C19 C18 120.1(2)
C20 C19 H19 119.9
C18 C19 H19 119.9
C19 C20 C21 119.7(2)
C19 C20 H20 120.1
C21 C20 H20 120.1
C20 C21 C16 120.7(2)
C20 C21 H21 119.6
C16 C21 H21 119.6
C8 C22 N1 107.6(2)
C8 C22 C23 127.9(2)
N1 C22 C23 124.5(2)
C24 C23 C28 118.7(2)
C24 C23 C22 122.1(2)
C28 C23 C22 119.2(2)
C25 C24 C23 120.5(2)
C25 C24 H24 119.7
C23 C24 H24 119.7
C26 C25 C24 120.2(2)
C26 C25 H25 119.9
C24 C25 H25 119.9
C25 C26 C27 119.9(2)
C25 C26 H26 120.1
C27 C26 H26 120.1
C28 C27 C26 120.1(2)
C28 C27 H27 119.9
C26 C27 H27 119.9
C27 C28 C23 120.6(2)
C27 C28 H28 119.7
C23 C28 H28 119.7

loop_
_geom_bond_atom_site_label_1
_geom_bond_atom_site_label_2
_geom_bond_distance
Cl1 C1 1.739(3)
O1 C7 1.191(3)
O2 C7 1.365(3)
O2 C8 1.396(3)
N1 C14 1.387(3)
N1 C22 1.397(3)
N1 C15 1.452(3)
C1 C2 1.372(4)
C1 C6 1.382(4)
C2 C3 1.381(4)
C2 H2 0.9500
C3 C4 1.386(3)
C3 H3 0.9500
C4 C5 1.387(4)
C4 C7 1.487(3)
C5 C6 1.385(4)
C5 H5 0.9500
C6 H6 0.9500
C8 C22 1.369(3)
C8 C9 1.420(3)
C9 C10 1.402(3)
C9 C14 1.417(3)
C10 C11 1.381(4)
C10 H10 0.9500
C11 C12 1.406(4)
C11 H11 0.9500
C12 C13 1.380(4)
C12 H12 0.9500
C13 C14 1.392(3)
C13 H13 0.9500
C15 C16 1.510(3)
C15 H15A 0.9900
C15 H15B 0.9900
C16 C17 1.384(3)
C16 C21 1.389(3)
C17 C18 1.390(4)
C17 H17 0.9500
C18 C19 1.379(4)
C18 H18 0.9500
C19 C20 1.381(4)
C19 H19 0.9500
C20 C21 1.383(4)
C20 H20 0.9500
C21 H21 0.9500
C22 C23 1.474(3)
C23 C24 1.393(3)
C23 C28 1.395(3)
C24 C25 1.388(4)
C24 H24 0.9500
C25 C26 1.381(4)
C25 H25 0.9500
C26 C27 1.385(4)
C26 H26 0.9500
C27 C28 1.383(3)
C27 H27 0.9500
C28 H28 0.9500
